data_2216122
loop_
_publ_author_name
'Cumpstey, Ian'
'Eriksson, Lars'

_publ_section_title
;
 Bis(methyl
 2,4,6-tri-<i>O</i>-acetyl-\b-<small>D</small>-allofuranosid-3-yl)sulfane
;
_journal_coeditor_code SJ2366
_journal_issue 11
_journal_name_full 'Acta Crystallographica Section E'
_journal_page_first o4197
_journal_page_last o4197
_journal_paper_doi 10.1107/S1600536807047150
_journal_volume 63
_journal_year 2007
_chemical_formula_iupac 'C26 H38 O16 S'
_chemical_formula_moiety 'C26 H38 O16 S'
_chemical_formula_sum 'C26 H38 O16 S'
_chemical_formula_weight 638.62
_chemical_name_systematic
;
Bis(methyl 2,4,6-tri-O-acetyl-\b-D-allofuranosid-3-yl)sulfane
;
_space_group_IT_number 5
_symmetry_cell_setting monoclinic
_symmetry_space_group_name_Hall 'C 2y'
_symmetry_space_group_name_H-M 'C 1 2 1'
_atom_sites_solution_hydrogens geom
_atom_sites_solution_primary direct
_atom_sites_solution_secondary difmap
_audit_creation_method SHELXL-97
_cell_angle_alpha 90.00
_cell_angle_beta 109.258(7)
_cell_angle_gamma 90.00
_cell_formula_units_Z 4
_cell_length_a 22.6458(13)
_cell_length_b 7.2018(3)
_cell_length_c 21.3260(12)
_cell_measurement_reflns_used 5794
_cell_measurement_temperature 293(2)
_cell_measurement_theta_max 32.1036
_cell_measurement_theta_min 3.8328
_cell_volume 3283.4(3)
_computing_cell_refinement 'Crysalis RED (Oxford Diffraction, 2007)'
_computing_data_collection 'Crysalis CCD (Oxford Diffraction, 2007)'
_computing_data_reduction 'Crysalis RED (Oxford Diffraction, 2007)'
_computing_molecular_graphics 'DIAMOND (Bergerhoff, 1996)'
_computing_publication_material 'PLATON (Spek, 2003)'
_computing_structure_refinement 'SHELXL97 (Sheldrick, 1997)'
_computing_structure_solution 'SHELXS97 (Sheldrick, 1990)'
_diffrn_ambient_temperature 293(2)
_diffrn_detector_area_resol_mean 16.5467
_diffrn_measured_fraction_theta_full 0.984
_diffrn_measured_fraction_theta_max 0.984
_diffrn_measurement_device_type 'Oxford Diffraction Xcalibur-II with Sapphire-III CCD'
_diffrn_measurement_method '\w scans at different \q'
_diffrn_radiation_monochromator graphite
_diffrn_radiation_source 'Enhance (Mo) X-ray Source'
_diffrn_radiation_type MoK\a
_diffrn_radiation_wavelength 0.71073
_diffrn_reflns_av_R_equivalents 0.0209
_diffrn_reflns_av_sigmaI/netI 0.0316
_diffrn_reflns_limit_h_max 25
_diffrn_reflns_limit_h_min -27
_diffrn_reflns_limit_k_max 8
_diffrn_reflns_limit_k_min -5
_diffrn_reflns_limit_l_max 26
_diffrn_reflns_limit_l_min -25
_diffrn_reflns_number 10820
_diffrn_reflns_theta_full 25.68
_diffrn_reflns_theta_max 25.68
_diffrn_reflns_theta_min 3.91
_diffrn_standards_number 0
_exptl_absorpt_coefficient_mu 0.167
_exptl_absorpt_correction_T_max 1.00
_exptl_absorpt_correction_T_min 0.95
_exptl_absorpt_correction_type multi-scan
_exptl_absorpt_process_details '(CrysAlis RED; Oxford Diffraction, 2007)'
_exptl_crystal_colour colourless
_exptl_crystal_density_diffrn 1.292
_exptl_crystal_density_method 'not measured'
_exptl_crystal_description prism
_exptl_crystal_F_000 1352
_exptl_crystal_size_max 0.30
_exptl_crystal_size_mid 0.05
_exptl_crystal_size_min 0.05
_refine_diff_density_max 0.236
_refine_diff_density_min -0.266
_refine_ls_abs_structure_details 'Flack (1983), 1101 Friedel pairs'
_refine_ls_abs_structure_Flack -0.03(9)
_refine_ls_extinction_coef 0.0036(7)
_refine_ls_extinction_expression Fc^*^=kFc[1+0.001xFc^2^\l^3^/sin(2\q)]^-1/4^
_refine_ls_extinction_method 'SHELXL97 (Sheldrick, 1997)'
_refine_ls_goodness_of_fit_ref 1.046
_refine_ls_hydrogen_treatment constr
_refine_ls_matrix_type full
_refine_ls_number_parameters 398
_refine_ls_number_reflns 4492
_refine_ls_number_restraints 1
_refine_ls_restrained_S_all 1.046
_refine_ls_R_factor_all 0.0516
_refine_ls_R_factor_gt 0.0394
_refine_ls_shift/su_max 0.000
_refine_ls_shift/su_mean 0.000
_refine_ls_structure_factor_coef Fsqd
_refine_ls_weighting_details 'calc w=1/[\s^2^(Fo^2^)+(0.0718P)^2^] where P=(Fo^2^+2Fc^2^)/3'
_refine_ls_weighting_scheme calc
_refine_ls_wR_factor_gt 0.1035
_refine_ls_wR_factor_ref 0.1102
_reflns_number_gt 3486
_reflns_number_total 4492
_reflns_threshold_expression I>2\s(I)
_cod_data_source_file sj2366.cif
_cod_data_source_block I
_cod_original_sg_symbol_H-M 'C 2'
_cod_database_code 2216122
_cod_database_fobs_code 2216122

loop_
_symmetry_equiv_pos_as_xyz
'x, y, z'
'-x, y, -z'
'x+1/2, y+1/2, z'
'-x+1/2, y+1/2, -z'

loop_
_atom_site_type_symbol
_atom_site_label
_atom_site_fract_x
_atom_site_fract_y
_atom_site_fract_z
_atom_site_U_iso_or_equiv
_atom_site_adp_type
_atom_site_calc_flag
_atom_site_refinement_flags
_atom_site_occupancy
S S1 0.0000 0.92953(13) 0.5000 0.0534(3) Uani d S 1
C C13 0.06297(12) 0.7707(4) 0.49958(13) 0.0444(6) Uani d . 1
H H13 0.0447 0.6545 0.4777 0.053 Uiso calc R 1
C C14 0.10871(13) 0.7272(4) 0.56881(13) 0.0473(7) Uani d . 1
H H14 0.1396 0.6380 0.5639 0.057 Uiso calc R 1
C C15 0.14320(13) 0.8986(5) 0.60214(13) 0.0520(7) Uani d . 1
H H15 0.1131 0.9893 0.6078 0.062 Uiso calc R 1
O O15 0.17528(8) 0.9763(3) 0.56093(9) 0.0549(5) Uani d . 1
C C11 0.13600(12) 1.0308(4) 0.49624(13) 0.0479(7) Uani d . 1
H H11 0.1064 1.1268 0.4992 0.057 Uiso calc R 1
C C12 0.10163(12) 0.8597(4) 0.46103(13) 0.0465(7) Uani d . 1
H H12 0.1324 0.7692 0.4567 0.056 Uiso calc R 1
O O14 0.07742(10) 0.6447(3) 0.61058(10) 0.0607(6) Uani d . 1
C C14A 0.08051(18) 0.4616(6) 0.6179(2) 0.0791(10) Uani d . 1
O O14B 0.1048(3) 0.3678(5) 0.5886(3) 0.173(2) Uani d . 1
C C14C 0.0512(3) 0.3921(8) 0.6656(3) 0.127(2) Uani d . 1
H H14A 0.0396 0.2643 0.6561 0.191 Uiso calc R 1
H H14B 0.0146 0.4643 0.6620 0.191 Uiso calc R 1
H H14C 0.0804 0.4024 0.7099 0.191 Uiso calc R 1
C C16 0.19207(16) 0.8600(6) 0.66876(16) 0.0745(10) Uani d . 1
H H16A 0.2140 0.9738 0.6869 0.089 Uiso calc R 1
H H16B 0.1722 0.8132 0.6995 0.089 Uiso calc R 1
O O16 0.23542(11) 0.7255(5) 0.66035(11) 0.0822(8) Uani d . 1
C C16A 0.2510(2) 0.5855(8) 0.6984(2) 0.1022(15) Uani d . 1
O O16B 0.2344(4) 0.5756(11) 0.7444(3) 0.272(5) Uani d . 1
C C16C 0.2925(2) 0.4510(10) 0.6811(3) 0.1246(19) Uani d . 1
H H16C 0.3351 0.4924 0.6992 0.187 Uiso calc R 1
H H16D 0.2810 0.4416 0.6337 0.187 Uiso calc R 1
H H16E 0.2885 0.3316 0.6993 0.187 Uiso calc R 1
O O11 0.17385(10) 1.0956(4) 0.46204(11) 0.0665(6) Uani d . 1
C C11A 0.1962(3) 1.2802(7) 0.4788(3) 0.1078(17) Uani d . 1
H H11A 0.1622 1.3661 0.4625 0.162 Uiso calc R 1
H H11B 0.2276 1.3073 0.4589 0.162 Uiso calc R 1
H H11C 0.2140 1.2914 0.5262 0.162 Uiso calc R 1
O O12 0.06299(9) 0.9156(3) 0.39597(9) 0.0605(6) Uani d . 1
C C12A 0.05499(17) 0.7933(6) 0.34735(16) 0.0647(9) Uani d . 1
O O12B 0.07856(16) 0.6436(5) 0.35551(13) 0.1047(10) Uani d . 1
C C12C 0.0102(2) 0.8648(7) 0.28403(17) 0.0952(14) Uani d . 1
H H12A 0.0015 0.7691 0.2509 0.143 Uiso calc R 1
H H12B 0.0281 0.9701 0.2694 0.143 Uiso calc R 1
H H12C -0.0280 0.9012 0.2910 0.143 Uiso calc R 1
S S2 0.5000 0.97527(14) 0.0000 0.0504(3) Uani d S 1
C C23 0.46337(14) 0.8177(4) 0.04313(13) 0.0484(7) Uani d . 1
H H23 0.4889 0.7050 0.0555 0.058 Uiso calc R 1
C C24 0.39672(15) 0.7633(4) 0.00179(14) 0.0545(8) Uani d . 1
H H24 0.3807 0.6756 0.0274 0.065 Uiso calc R 1
C C25 0.35471(13) 0.9327(5) -0.01386(14) 0.0555(7) Uani d . 1
H H25 0.3706 1.0234 -0.0386 0.067 Uiso calc R 1
O O25 0.35581(8) 1.0108(3) 0.04826(9) 0.0588(6) Uani d . 1
C C21 0.41579(12) 1.0751(5) 0.08979(13) 0.0510(7) Uani d . 1
H H21 0.4316 1.1737 0.0679 0.061 Uiso calc R 1
C C22 0.45988(13) 0.9110(5) 0.10616(13) 0.0495(7) Uani d . 1
H H22 0.4447 0.8204 0.1315 0.059 Uiso calc R 1
O O21 0.40895(10) 1.1376(4) 0.14776(10) 0.0702(7) Uani d . 1
C C21A 0.3779(2) 1.3135(9) 0.1412(2) 0.124(2) Uani d . 1
H H21A 0.4072 1.4111 0.1424 0.186 Uiso calc R 1
H H21B 0.3616 1.3296 0.1771 0.186 Uiso calc R 1
H H21C 0.3442 1.3177 0.0997 0.186 Uiso calc R 1
O O22 0.52012(8) 0.9780(3) 0.14720(8) 0.0509(5) Uani d . 1
C C22A 0.55538(16) 0.8637(6) 0.19447(15) 0.0627(9) Uani d . 1
O O22B 0.53879(16) 0.7114(5) 0.20135(15) 0.1117(11) Uani d . 1
C C22C 0.61622(14) 0.9470(7) 0.23186(15) 0.0776(11) Uani d . 1
H H22A 0.6287 0.9063 0.2772 0.116 Uiso calc R 1
H H22B 0.6126 1.0798 0.2302 0.116 Uiso calc R 1
H H22C 0.6470 0.9090 0.2125 0.116 Uiso calc R 1
O O24 0.39636(12) 0.6743(3) -0.05891(11) 0.0684(6) Uani d . 1
C C24A 0.3899(2) 0.4933(6) -0.06424(18) 0.0844(11) Uani d . 1
O O24B 0.3825(4) 0.4096(5) -0.0215(2) 0.248(4) Uani d . 1
C C24C 0.3930(3) 0.4115(7) -0.1262(2) 0.1039(14) Uani d . 1
H H24A 0.3988 0.2797 -0.1208 0.156 Uiso calc R 1
H H24B 0.4274 0.4647 -0.1368 0.156 Uiso calc R 1
H H24C 0.3547 0.4366 -0.1616 0.156 Uiso calc R 1
C C26 0.28733(15) 0.8875(6) -0.05192(17) 0.0718(10) Uani d . 1
H H26A 0.2854 0.8141 -0.0907 0.086 Uiso calc R 1
H H26B 0.2701 0.8136 -0.0241 0.086 Uiso calc R 1
O O26 0.25050(9) 1.0513(4) -0.07258(10) 0.0655(6) Uani d . 1
C C26A 0.24722(15) 1.1191(6) -0.13217(16) 0.0696(10) Uani d . 1
O O26B 0.27403(14) 1.0533(6) -0.16579(13) 0.1082(11) Uani d . 1
C C26C 0.2064(2) 1.2840(9) -0.1493(2) 0.1140(19) Uani d . 1
H H26C 0.2038 1.3269 -0.1928 0.171 Uiso calc R 1
H H26D 0.2236 1.3805 -0.1174 0.171 Uiso calc R 1
H H26E 0.1654 1.2520 -0.1489 0.171 Uiso calc R 1

loop_
_atom_site_aniso_label
_atom_site_aniso_U_11
_atom_site_aniso_U_22
_atom_site_aniso_U_33
_atom_site_aniso_U_12
_atom_site_aniso_U_13
_atom_site_aniso_U_23
S1 0.0376(5) 0.0389(6) 0.0859(7) 0.000 0.0233(5) 0.000
C13 0.0406(14) 0.0391(15) 0.0542(15) 0.0011(12) 0.0165(13) -0.0042(13)
C14 0.0430(15) 0.0508(17) 0.0515(15) 0.0151(13) 0.0202(13) 0.0019(14)
C15 0.0488(15) 0.061(2) 0.0486(15) 0.0013(15) 0.0193(13) -0.0055(14)
O15 0.0415(9) 0.0675(14) 0.0551(11) -0.0040(10) 0.0153(8) -0.0043(11)
C11 0.0423(14) 0.0547(18) 0.0510(15) -0.0002(13) 0.0211(13) -0.0010(14)
C12 0.0439(15) 0.0516(17) 0.0445(14) 0.0054(13) 0.0154(12) -0.0029(13)
O14 0.0732(13) 0.0534(14) 0.0690(12) 0.0163(11) 0.0415(11) 0.0114(11)
C14A 0.097(3) 0.051(2) 0.107(3) 0.014(2) 0.059(2) 0.012(2)
O14B 0.297(6) 0.0479(18) 0.278(5) 0.008(3) 0.233(5) -0.002(3)
C14C 0.173(5) 0.080(3) 0.176(5) 0.033(3) 0.120(4) 0.059(4)
C16 0.070(2) 0.094(3) 0.0546(19) 0.008(2) 0.0140(17) -0.009(2)
O16 0.0631(14) 0.117(2) 0.0610(13) 0.0220(15) 0.0127(12) 0.0186(16)
C16A 0.123(4) 0.104(4) 0.086(3) 0.003(3) 0.043(3) 0.030(3)
O16B 0.424(10) 0.215(7) 0.290(7) 0.180(7) 0.271(8) 0.177(6)
C16C 0.123(4) 0.121(5) 0.118(3) 0.048(4) 0.023(3) 0.018(4)
O11 0.0615(13) 0.0736(16) 0.0782(13) -0.0127(12) 0.0416(11) -0.0053(13)
C11A 0.131(4) 0.090(3) 0.133(4) -0.048(3) 0.085(3) -0.014(3)
O12 0.0692(12) 0.0607(14) 0.0450(11) 0.0031(11) 0.0101(9) -0.0033(11)
C12A 0.074(2) 0.073(3) 0.0491(18) -0.009(2) 0.0232(17) -0.0021(18)
O12B 0.138(3) 0.097(3) 0.0672(15) 0.026(2) 0.0173(16) -0.0258(17)
C12C 0.115(3) 0.100(3) 0.057(2) -0.021(3) 0.011(2) 0.004(2)
S2 0.0613(6) 0.0382(5) 0.0579(6) 0.000 0.0282(5) 0.000
C23 0.0598(18) 0.0373(16) 0.0488(15) -0.0016(13) 0.0190(14) 0.0019(13)
C24 0.071(2) 0.0448(17) 0.0457(15) -0.0159(16) 0.0166(15) 0.0003(14)
C25 0.0516(15) 0.061(2) 0.0480(15) -0.0126(15) 0.0085(13) -0.0003(15)
O25 0.0420(10) 0.0770(16) 0.0533(11) -0.0082(10) 0.0100(9) -0.0079(11)
C21 0.0415(15) 0.0599(18) 0.0476(15) 0.0003(14) 0.0093(12) -0.0031(14)
C22 0.0518(15) 0.0502(17) 0.0466(14) -0.0089(14) 0.0164(12) 0.0023(14)
O21 0.0554(12) 0.097(2) 0.0535(11) 0.0139(13) 0.0119(10) -0.0157(12)
C21A 0.102(3) 0.154(5) 0.091(3) 0.076(4) -0.001(3) -0.036(3)
O22 0.0438(9) 0.0566(12) 0.0459(9) 0.0004(10) 0.0060(8) 0.0055(10)
C22A 0.066(2) 0.076(3) 0.0431(16) 0.0171(19) 0.0140(16) 0.0132(17)
O22B 0.119(2) 0.087(2) 0.100(2) -0.007(2) -0.0042(18) 0.044(2)
C22C 0.0615(19) 0.111(3) 0.0533(17) 0.012(2) 0.0090(15) 0.004(2)
O24 0.1048(17) 0.0452(13) 0.0560(11) -0.0225(12) 0.0276(12) -0.0062(10)
C24A 0.143(3) 0.047(2) 0.066(2) -0.011(2) 0.037(2) 0.0012(19)
O24B 0.606(13) 0.048(2) 0.171(4) -0.011(4) 0.237(6) -0.003(3)
C24C 0.156(4) 0.069(3) 0.088(3) -0.025(3) 0.042(3) -0.024(2)
C26 0.062(2) 0.074(3) 0.068(2) -0.0157(19) 0.0062(17) 0.0081(19)
O26 0.0550(12) 0.0881(17) 0.0511(11) -0.0059(12) 0.0145(9) 0.0006(12)
C26A 0.062(2) 0.091(3) 0.0586(19) 0.0005(19) 0.0241(17) 0.0071(19)
O26B 0.126(2) 0.138(3) 0.0759(16) 0.043(2) 0.0538(17) 0.0097(18)
C26C 0.118(4) 0.132(5) 0.106(3) 0.047(4) 0.055(3) 0.041(3)

loop_
_atom_type_symbol
_atom_type_description
_atom_type_scat_dispersion_real
_atom_type_scat_dispersion_imag
_atom_type_scat_source
C C 0.0033 0.0016 'International Tables Vol C Tables 4.2.6.8 and 6.1.1.4'
H H 0.0000 0.0000 'International Tables Vol C Tables 4.2.6.8 and 6.1.1.4'
O O 0.0106 0.0060 'International Tables Vol C Tables 4.2.6.8 and 6.1.1.4'
S S 0.1246 0.1234 'International Tables Vol C Tables 4.2.6.8 and 6.1.1.4'

loop_
_geom_angle_atom_site_label_1
_geom_angle_atom_site_label_2
_geom_angle_atom_site_label_3
_geom_angle_site_symmetry_1
_geom_angle_site_symmetry_3
_geom_angle
C13 S1 C13 2_556 . 102.64(18)
C12 C13 C14 . . 106.2(2)
C12 C13 S1 . . 109.04(19)
C14 C13 S1 . . 113.80(18)
C12 C13 H13 . . 109.2
C14 C13 H13 . . 109.2
S1 C13 H13 . . 109.2
O14 C14 C15 . . 109.3(2)
O14 C14 C13 . . 111.6(2)
C15 C14 C13 . . 111.6(2)
O14 C14 H14 . . 108.1
C15 C14 H14 . . 108.1
C13 C14 H14 . . 108.1
O15 C15 C14 . . 108.7(2)
O15 C15 C16 . . 106.7(2)
C14 C15 C16 . . 113.4(3)
O15 C15 H15 . . 109.3
C14 C15 H15 . . 109.3
C16 C15 H15 . . 109.3
C15 O15 C11 . . 114.94(19)
O11 C11 O15 . . 107.9(2)
O11 C11 C12 . . 108.7(2)
O15 C11 C12 . . 108.0(2)
O11 C11 H11 . . 110.7
O15 C11 H11 . . 110.7
C12 C11 H11 . . 110.7
O12 C12 C11 . . 107.5(2)
O12 C12 C13 . . 111.4(2)
C11 C12 C13 . . 111.5(2)
O12 C12 H12 . . 108.8
C11 C12 H12 . . 108.8
C13 C12 H12 . . 108.8
C14A O14 C14 . . 117.8(2)
O14B C14A O14 . . 121.7(3)
O14B C14A C14C . . 124.7(4)
O14 C14A C14C . . 113.6(3)
C14A C14C H14A . . 109.5
C14A C14C H14B . . 109.5
H14A C14C H14B . . 109.5
C14A C14C H14C . . 109.5
H14A C14C H14C . . 109.5
H14B C14C H14C . . 109.5
O16 C16 C15 . . 109.1(3)
O16 C16 H16A . . 109.9
C15 C16 H16A . . 109.9
O16 C16 H16B . . 109.9
C15 C16 H16B . . 109.9
H16A C16 H16B . . 108.3
C16A O16 C16 . . 121.0(3)
O16B C16A O16 . . 119.3(6)
O16B C16A C16C . . 125.4(5)
O16 C16A C16C . . 115.3(4)
C16A C16C H16C . . 109.5
C16A C16C H16D . . 109.5
H16C C16C H16D . . 109.5
C16A C16C H16E . . 109.5
H16C C16C H16E . . 109.5
H16D C16C H16E . . 109.5
C11 O11 C11A . . 114.5(3)
O11 C11A H11A . . 109.5
O11 C11A H11B . . 109.5
H11A C11A H11B . . 109.5
O11 C11A H11C . . 109.5
H11A C11A H11C . . 109.5
H11B C11A H11C . . 109.5
C12A O12 C12 . . 116.9(3)
O12B C12A O12 . . 123.2(3)
O12B C12A C12C . . 125.8(4)
O12 C12A C12C . . 110.9(4)
C12A C12C H12A . . 109.5
C12A C12C H12B . . 109.5
H12A C12C H12B . . 109.5
C12A C12C H12C . . 109.5
H12A C12C H12C . . 109.5
H12B C12C H12C . . 109.5
C23 S2 C23 . 2_655 103.03(19)
C24 C23 C22 . . 107.0(2)
C24 C23 S2 . . 113.33(19)
C22 C23 S2 . . 109.5(2)
C24 C23 H23 . . 109.0
C22 C23 H23 . . 109.0
S2 C23 H23 . . 109.0
O24 C24 C25 . . 110.0(2)
O24 C24 C23 . . 110.1(2)
C25 C24 C23 . . 110.5(2)
O24 C24 H24 . . 108.7
C25 C24 H24 . . 108.7
C23 C24 H24 . . 108.7
O25 C25 C26 . . 106.8(2)
O25 C25 C24 . . 107.1(2)
C26 C25 C24 . . 113.2(3)
O25 C25 H25 . . 109.9
C26 C25 H25 . . 109.9
C24 C25 H25 . . 109.9
C25 O25 C21 . . 115.02(19)
O21 C21 O25 . . 107.3(2)
O21 C21 C22 . . 108.1(2)
O25 C21 C22 . . 108.0(3)
O21 C21 H21 . . 111.1
O25 C21 H21 . . 111.1
C22 C21 H21 . . 111.1
O22 C22 C21 . . 107.4(2)
O22 C22 C23 . . 111.6(2)
C21 C22 C23 . . 111.3(2)
O22 C22 H22 . . 108.8
C21 C22 H22 . . 108.8
C23 C22 H22 . . 108.8
C21 O21 C21A . . 113.5(3)
O21 C21A H21A . . 109.5
O21 C21A H21B . . 109.5
H21A C21A H21B . . 109.5
O21 C21A H21C . . 109.5
H21A C21A H21C . . 109.5
H21B C21A H21C . . 109.5
C22A O22 C22 . . 117.4(3)
O22B C22A O22 . . 121.8(3)
O22B C22A C22C . . 126.1(3)
O22 C22A C22C . . 112.0(3)
C22A C22C H22A . . 109.5
C22A C22C H22B . . 109.5
H22A C22C H22B . . 109.5
C22A C22C H22C . . 109.5
H22A C22C H22C . . 109.5
H22B C22C H22C . . 109.5
C24A O24 C24 . . 119.1(3)
O24B C24A O24 . . 119.5(4)
O24B C24A C24C . . 124.4(4)
O24 C24A C24C . . 116.1(3)
C24A C24C H24A . . 109.5
C24A C24C H24B . . 109.5
H24A C24C H24B . . 109.5
C24A C24C H24C . . 109.5
H24A C24C H24C . . 109.5
H24B C24C H24C . . 109.5
O26 C26 C25 . . 111.8(3)
O26 C26 H26A . . 109.2
C25 C26 H26A . . 109.2
O26 C26 H26B . . 109.2
C25 C26 H26B . . 109.2
H26A C26 H26B . . 107.9
C26A O26 C26 . . 116.0(3)
O26B C26A O26 . . 123.4(4)
O26B C26A C26C . . 125.3(4)
O26 C26A C26C . . 111.3(3)
C26A C26C H26C . . 109.5
C26A C26C H26D . . 109.5
H26C C26C H26D . . 109.5
C26A C26C H26E . . 109.5
H26C C26C H26E . . 109.5
H26D C26C H26E . . 109.5

loop_
_geom_bond_atom_site_label_1
_geom_bond_atom_site_label_2
_geom_bond_site_symmetry_2
_geom_bond_distance
S1 C13 2_556 1.831(3)
S1 C13 . 1.831(3)
C13 C12 . 1.526(4)
C13 C14 . 1.530(4)
C13 H13 . 0.9800
C14 O14 . 1.437(3)
C14 C15 . 1.508(5)
C14 H14 . 0.9800
C15 O15 . 1.426(3)
C15 C16 . 1.511(4)
C15 H15 . 0.9800
O15 C11 . 1.428(3)
C11 O11 . 1.377(3)
C11 C12 . 1.517(4)
C11 H11 . 0.9800
C12 O12 . 1.432(3)
C12 H12 . 0.9800
O14 C14A . 1.327(5)
C14A O14B . 1.173(5)
C14A C14C . 1.474(5)
C14C H14A . 0.9600
C14C H14B . 0.9600
C14C H14C . 0.9600
C16 O16 . 1.432(5)
C16 H16A . 0.9700
C16 H16B . 0.9700
O16 C16A . 1.269(6)
C16A O16B . 1.163(5)
C16A C16C . 1.478(8)
C16C H16C . 0.9600
C16C H16D . 0.9600
C16C H16E . 0.9600
O11 C11A . 1.425(6)
C11A H11A . 0.9600
C11A H11B . 0.9600
C11A H11C . 0.9600
O12 C12A . 1.327(4)
C12A O12B . 1.190(5)
C12A C12C . 1.488(5)
C12C H12A . 0.9600
C12C H12B . 0.9600
C12C H12C . 0.9600
S2 C23 . 1.824(3)
S2 C23 2_655 1.824(3)
C23 C24 . 1.527(4)
C23 C22 . 1.528(4)
C23 H23 . 0.9800
C24 O24 . 1.442(4)
C24 C25 . 1.515(5)
C24 H24 . 0.9800
C25 O25 . 1.432(4)
C25 C26 . 1.509(4)
C25 H25 . 0.9800
O25 C21 . 1.432(3)
C21 O21 . 1.372(3)
C21 C22 . 1.511(4)
C21 H21 . 0.9800
C22 O22 . 1.439(3)
C22 H22 . 0.9800
O21 C21A . 1.432(6)
C21A H21A . 0.9600
C21A H21B . 0.9600
C21A H21C . 0.9600
O22 C22A . 1.342(4)
C22A O22B . 1.184(5)
C22A C22C . 1.473(5)
C22C H22A . 0.9600
C22C H22B . 0.9600
C22C H22C . 0.9600
O24 C24A . 1.313(5)
C24A O24B . 1.151(5)
C24A C24C . 1.470(6)
C24C H24A . 0.9600
C24C H24B . 0.9600
C24C H24C . 0.9600
C26 O26 . 1.428(5)
C26 H26A . 0.9700
C26 H26B . 0.9700
O26 C26A . 1.340(4)
C26A O26B . 1.181(4)
C26A C26C . 1.474(7)
C26C H26C . 0.9600
C26C H26D . 0.9600
C26C H26E . 0.9600

loop_
_geom_torsion_atom_site_label_1
_geom_torsion_atom_site_label_2
_geom_torsion_atom_site_label_3
_geom_torsion_atom_site_label_4
_geom_torsion_site_symmetry_1
_geom_torsion
C13 S1 C13 C12 2_556 147.8(2)
C13 S1 C13 C14 2_556 -93.8(2)
C12 C13 C14 O14 . 179.1(2)
S1 C13 C14 O14 . 59.1(3)
C12 C13 C14 C15 . 56.5(3)
S1 C13 C14 C15 . -63.5(3)
O14 C14 C15 O15 . 178.6(2)
C13 C14 C15 O15 . -57.6(3)
O14 C14 C15 C16 . 60.0(3)
C13 C14 C15 C16 . -176.1(2)
C14 C15 O15 C11 . 60.2(3)
C16 C15 O15 C11 . -177.1(3)
C15 O15 C11 O11 . -177.7(3)
C15 O15 C11 C12 . -60.4(3)
O11 C11 C12 O12 . -62.6(3)
O15 C11 C12 O12 . -179.32(19)
O11 C11 C12 C13 . 175.1(2)
O15 C11 C12 C13 . 58.4(3)
C14 C13 C12 O12 . -177.0(2)
S1 C13 C12 O12 . -54.0(3)
C14 C13 C12 C11 . -56.9(3)
S1 C13 C12 C11 . 66.1(3)
C15 C14 O14 C14A . -136.4(3)
C13 C14 O14 C14A . 99.7(3)
C14 O14 C14A O14B . -4.3(7)
C14 O14 C14A C14C . 175.5(4)
O15 C15 C16 O16 . -62.7(4)
C14 C15 C16 O16 . 57.0(4)
C15 C16 O16 C16A . -132.0(4)
C16 O16 C16A O16B . -7.2(9)
C16 O16 C16A C16C . 175.8(4)
O15 C11 O11 C11A . -78.7(4)
C12 C11 O11 C11A . 164.4(3)
C11 C12 O12 C12A . 146.0(3)
C13 C12 O12 C12A . -91.5(3)
C12 O12 C12A O12B . -0.7(5)
C12 O12 C12A C12C . 175.7(3)
C23 S2 C23 C22 2_655 151.4(2)
C23 S2 C23 C24 2_655 -89.2(2)
C22 C23 C24 O24 . 179.8(2)
S2 C23 C24 O24 . 59.0(3)
C22 C23 C24 C25 . 58.1(3)
S2 C23 C24 C25 . -62.8(3)
O24 C24 C25 O25 . 178.4(2)
C23 C24 C25 O25 . -59.8(3)
O24 C24 C25 C26 . 60.9(3)
C23 C24 C25 C26 . -177.2(2)
C26 C25 O25 C21 . -175.8(3)
C24 C25 O25 C21 . 62.6(3)
C25 O25 C21 O21 . -177.5(3)
C25 O25 C21 C22 . -61.2(3)
O21 C21 C22 O22 . -64.9(3)
O25 C21 C22 O22 . 179.29(18)
O21 C21 C22 C23 . 172.7(2)
O25 C21 C22 C23 . 56.8(3)
C24 C23 C22 O22 . -176.6(2)
S2 C23 C22 O22 . -53.4(3)
C24 C23 C22 C21 . -56.6(3)
S2 C23 C22 C21 . 66.6(3)
O25 C21 O21 C21A . -74.9(4)
C22 C21 O21 C21A . 168.8(3)
C21 C22 O22 C22A . 145.7(2)
C23 C22 O22 C22A . -92.1(3)
C22 O22 C22A O22B . 2.1(5)
C22 O22 C22A C22C . 178.7(2)
C25 C24 O24 C24A . -134.0(4)
C23 C24 O24 C24A . 104.0(4)
C24 O24 C24A O24B . 2.7(8)
C24 O24 C24A C24C . -177.2(3)
O25 C25 C26 O26 . 69.2(3)
C24 C25 C26 O26 . -173.2(3)
C25 C26 O26 C26A . 89.9(3)
C26 O26 C26A O26B . -2.0(5)
C26 O26 C26A C26C . 178.1(4)
